data_4100414
_journal_name_full 'Journal of the American Chemical Society'
_journal_year 2005
_chemical_formula_sum 'C15 H10 Cl2 F3 N O2'
_chemical_formula_weight 364.14
_space_group_IT_number 2
_symmetry_cell_setting triclinic
_symmetry_space_group_name_Hall '-P 1'
_symmetry_space_group_name_H-M 'P -1'
_cell_angle_alpha 92.987(4)
_cell_angle_beta 106.117(3)
_cell_angle_gamma 112.401(3)
_cell_formula_units_Z 2
_cell_length_a 8.0718(16)
_cell_length_b 8.6934(18)
_cell_length_c 12.536(3)
_cell_measurement_temperature 298(2)
_cell_volume 768.9(3)
_diffrn_ambient_temperature 298(2)
_exptl_crystal_density_diffrn 1.573
_cod_depositor_comments
;
The following automatic conversions were performed:
'_symmetry_cell_setting' value 'Triclinic' changed to 'triclinic'
according to '/home/saulius/struct/CIF-dictionaries/cif_core.dic'
dictionary named 'cif_core.dic' version 2.4.1 from 2010-06-29.

Automatic conversion script
Id: cif_fix_enum 1527 2010-12-29 10:47:43Z saulius 
;
_cod_database_code 4100414

loop_
_symmetry_equiv_pos_as_xyz
'x, y, z'
'-x, -y, -z'

loop_
_atom_site_label
_atom_site_type_symbol
_atom_site_fract_x
_atom_site_fract_y
_atom_site_fract_z
_atom_site_U_iso_or_equiv
_atom_site_adp_type
_atom_site_occupancy
_atom_site_symmetry_multiplicity
_atom_site_calc_flag
_atom_site_refinement_flags
_atom_site_disorder_assembly
_atom_site_disorder_group
C1 C 0.2811(3) 0.5949(3) 0.5948(2) 0.0728(6) Uani 1 1 d . . .
C2 C 0.3117(4) 0.6262(4) 0.4940(2) 0.0895(8) Uani 1 1 d . . .
H2 H 0.3507 0.5575 0.4571 0.107 Uiso 1 1 calc R . .
C3 C 0.2853(4) 0.7574(5) 0.4473(2) 0.0939(9) Uani 1 1 d . . .
H3 H 0.3021 0.7761 0.3779 0.113 Uiso 1 1 calc R . .
C4 C 0.2334(3) 0.8614(4) 0.5050(2) 0.0789(7) Uani 1 1 d . . .
C5 C 0.2070(3) 0.8346(3) 0.60736(18) 0.0698(6) Uani 1 1 d . . .
H5 H 0.1752 0.9080 0.6457 0.084 Uiso 1 1 calc R . .
C6 C 0.2275(3) 0.6992(3) 0.65361(17) 0.0641(5) Uani 1 1 d . . .
C7 C 0.0865(3) 0.7008(2) 0.80672(18) 0.0594(5) Uani 1 1 d . . .
C8 C -0.0733(3) 0.7200(3) 0.74246(19) 0.0701(6) Uani 1 1 d . . .
H8 H -0.0983 0.7153 0.6651 0.084 Uiso 1 1 calc R . .
C9 C -0.1939(3) 0.7456(3) 0.7923(2) 0.0745(6) Uani 1 1 d . . .
H9 H -0.2975 0.7616 0.7481 0.089 Uiso 1 1 calc R . .
C10 C -0.1664(3) 0.7483(3) 0.9061(2) 0.0686(6) Uani 1 1 d . . .
H10 H -0.2520 0.7623 0.9380 0.082 Uiso 1 1 calc R . .
C11 C -0.0097(3) 0.7300(2) 0.97133(18) 0.0570(5) Uani 1 1 d . . .
C12 C 0.1253(3) 0.7144(2) 0.92517(17) 0.0533(4) Uani 1 1 d . . .
C13 C 0.3045(3) 0.7186(2) 0.99665(17) 0.0555(5) Uani 1 1 d . . .
C14 C 0.4125(3) 0.8364(3) 1.11264(19) 0.0689(6) Uani 1 1 d . . .
C15 C -0.0800(4) 0.7648(3) 1.1414(2) 0.0800(7) Uani 1 1 d . . .
H15A H -0.0655 0.8782 1.1343 0.120 Uiso 1 1 calc R . .
H15B H -0.0344 0.7585 1.2197 0.120 Uiso 1 1 calc R . .
H15C H -0.2113 0.6890 1.1101 0.120 Uiso 1 1 calc R . .
Cl1 Cl 0.31470(11) 0.42740(9) 0.65079(7) 0.1010(3) Uani 1 1 d . . .
Cl2 Cl 0.20342(12) 1.03037(13) 0.44799(7) 0.1126(3) Uani 1 1 d . . .
F1 F 0.3682(2) 0.96494(18) 1.12649(13) 0.0862(4) Uani 1 1 d . . .
F2 F 0.3909(3) 0.7530(3) 1.19701(13) 0.1072(6) Uani 1 1 d . . .
F3 F 0.5968(2) 0.9022(2) 1.12564(15) 0.1070(6) Uani 1 1 d . . .
N1 N 0.2065(3) 0.6676(3) 0.75823(17) 0.0705(5) Uani 1 1 d . . .
O1 O 0.0261(2) 0.7180(2) 1.08203(13) 0.0702(4) Uani 1 1 d . . .
O2 O 0.3913(2) 0.6471(2) 0.96688(14) 0.0756(4) Uani 1 1 d . . .
H1N H 0.276(4) 0.624(3) 0.798(2) 0.080(8) Uiso 1 1 d . . .

loop_
_atom_site_aniso_label
_atom_site_aniso_U_11
_atom_site_aniso_U_22
_atom_site_aniso_U_33
_atom_site_aniso_U_23
_atom_site_aniso_U_13
_atom_site_aniso_U_12
C1 0.0595(12) 0.0744(14) 0.0739(14) -0.0179(11) 0.0259(10) 0.0173(10)
C2 0.0741(15) 0.112(2) 0.0767(17) -0.0225(15) 0.0327(13) 0.0315(15)
C3 0.0770(16) 0.144(3) 0.0590(14) 0.0005(16) 0.0309(12) 0.0391(17)
C4 0.0640(13) 0.1058(19) 0.0604(13) 0.0094(12) 0.0215(10) 0.0278(12)
C5 0.0673(13) 0.0805(15) 0.0564(12) -0.0049(11) 0.0224(10) 0.0255(11)
C6 0.0595(11) 0.0693(13) 0.0562(11) -0.0096(10) 0.0209(9) 0.0201(10)
C7 0.0620(11) 0.0522(10) 0.0631(12) -0.0007(8) 0.0260(9) 0.0199(9)
C8 0.0628(12) 0.0759(14) 0.0616(12) 0.0018(10) 0.0165(10) 0.0220(10)
C9 0.0538(11) 0.0844(15) 0.0822(16) 0.0140(12) 0.0196(11) 0.0269(11)
C10 0.0552(11) 0.0739(13) 0.0866(16) 0.0150(11) 0.0346(11) 0.0285(10)
C11 0.0582(11) 0.0509(10) 0.0694(12) 0.0105(9) 0.0325(10) 0.0221(8)
C12 0.0580(10) 0.0462(9) 0.0633(11) 0.0076(8) 0.0291(9) 0.0230(8)
C13 0.0644(11) 0.0532(10) 0.0658(12) 0.0157(9) 0.0357(9) 0.0309(9)
C14 0.0694(13) 0.0825(15) 0.0664(13) 0.0100(11) 0.0269(11) 0.0403(11)
C15 0.0804(15) 0.0881(16) 0.0860(16) 0.0079(13) 0.0521(13) 0.0331(13)
Cl1 0.1080(5) 0.0773(4) 0.1391(7) 0.0021(4) 0.0699(5) 0.0417(4)
Cl2 0.1085(6) 0.1460(8) 0.0996(6) 0.0503(5) 0.0463(5) 0.0569(5)
F1 0.0903(9) 0.0757(8) 0.0926(10) -0.0122(7) 0.0247(7) 0.0408(7)
F2 0.1441(15) 0.1491(15) 0.0700(9) 0.0384(10) 0.0451(9) 0.0942(13)
F3 0.0639(8) 0.1330(14) 0.1078(12) -0.0245(10) 0.0197(8) 0.0349(9)
N1 0.0860(13) 0.0815(12) 0.0617(11) 0.0064(9) 0.0346(10) 0.0462(11)
O1 0.0735(9) 0.0862(10) 0.0746(10) 0.0234(8) 0.0450(8) 0.0416(8)
O2 0.0815(10) 0.0844(10) 0.0842(10) 0.0090(8) 0.0355(8) 0.0532(9)

loop_
_geom_bond_atom_site_label_1
_geom_bond_atom_site_label_2
_geom_bond_distance
_geom_bond_site_symmetry_2
_geom_bond_publ_flag
C1 C2 1.375(4) . ?
C1 C6 1.399(3) . ?
C1 Cl1 1.729(3) . ?
C2 C3 1.369(4) . ?
C2 H2 0.9300 . ?
C3 C4 1.380(4) . ?
C3 H3 0.9300 . ?
C4 C5 1.375(3) . ?
C4 Cl2 1.735(3) . ?
C5 C6 1.385(3) . ?
C5 H5 0.9300 . ?
C6 N1 1.396(3) . ?
C7 N1 1.383(3) . ?
C7 C8 1.393(3) . ?
C7 C12 1.418(3) . ?
C8 C9 1.370(3) . ?
C8 H8 0.9300 . ?
C9 C10 1.379(3) . ?
C9 H9 0.9300 . ?
C10 C11 1.374(3) . ?
C10 H10 0.9300 . ?
C11 O1 1.355(2) . ?
C11 C12 1.412(3) . ?
C12 C13 1.461(3) . ?
C13 O2 1.213(2) . ?
C13 C14 1.544(3) . ?
C14 F1 1.314(3) . ?
C14 F2 1.327(3) . ?
C14 F3 1.332(3) . ?
C15 O1 1.428(2) . ?
C15 H15A 0.9600 . ?
C15 H15B 0.9600 . ?
C15 H15C 0.9600 . ?
N1 H1N 0.86(3) . ?

loop_
_cod_related_entry_id
_cod_related_entry_database
_cod_related_entry_code
1 ChemSpider 30659914
